data_7051390
_journal_name_full 'New Journal of Chemistry'
_journal_paper_doi 10.1039/a807985d
_journal_year 1999
_chemical_formula_moiety ' C19 H42 Cl2 N4 Ti1 '
_chemical_formula_sum 'C19 H42 Cl2 N4 Ti'
_chemical_formula_weight 445.38
_space_group_IT_number 14
_symmetry_cell_setting monoclinic
_symmetry_space_group_name_Hall '-P 2yn'
_symmetry_space_group_name_H-M 'P 1 21/n 1'
_cell_angle_alpha 90
_cell_angle_beta 103.51(5)
_cell_angle_gamma 90
_cell_formula_units_Z 4
_cell_length_a 9.871(5)
_cell_length_b 16.677(11)
_cell_length_c 15.020(11)
_cell_measurement_temperature 150(2)
_cell_volume 2404.1(21)
_diffrn_ambient_temperature 150(2)
_exptl_crystal_density_diffrn 1.23
_refine_ls_R_factor_obs 0.0681
_refine_ls_wR_factor_obs 0.0672
_cod_original_sg_symbol_H-M 'P 21/n'
_cod_original_formula_sum ' C19 H42 Cl2 N4 Ti1 '
_cod_database_code 7051390

loop_
_symmetry_equiv_pos_as_xyz
x,y,z
-x,-y,-z
-x+1/2,y+1/2,-z+1/2
x+1/2,-y+1/2,z+1/2

loop_
_atom_site_aniso_label
_atom_site_aniso_U_11
_atom_site_aniso_U_22
_atom_site_aniso_U_33
_atom_site_aniso_U_23
_atom_site_aniso_U_13
_atom_site_aniso_U_12
Ti1 0.0286(5) 0.0322(5) 0.0198(4) 0.0002(4) 0.0095(3) -0.0050(4)
N1 0.026(2) 0.044(3) 0.023(2) -0.004(2) 0.011(2) -0.002(2)
N2 0.036(3) 0.032(2) 0.022(2) -0.001(2) 0.013(2) -0.008(2)
N4 0.032(2) 0.025(2) 0.020(2) -0.002(2) 0.012(2) -0.005(2)
N6 0.048(3) 0.028(2) 0.031(2) -0.003(2) 0.013(2) 0.004(2)
C1 0.057(4) 0.029(3) 0.032(3) 0.002(2) 0.019(3) -0.006(3)
C3 0.031(3) 0.033(3) 0.024(2) -0.001(2) 0.010(2) -0.005(2)
C5 0.042(3) 0.039(3) 0.026(3) 0.004(2) 0.013(2) 0.009(3)
C10 0.037(3) 0.072(4) 0.034(3) -0.008(3) -0.000(3) 0.029(3)
C11 0.097(6) 0.055(4) 0.054(4) -0.009(3) 0.005(4) 0.042(4)
C12 0.107(7) 0.080(6) 0.043(4) 0.005(4) 0.001(4) 0.052(5)
C13 0.042(4) 0.17(1) 0.067(5) -0.034(6) 0.003(4) 0.038(5)
C21 0.037(3) 0.052(3) 0.027(3) 0.004(2) 0.017(2) -0.014(3)
C22 0.046(4) 0.22(1) 0.036(4) 0.039(5) 0.012(3) -0.040(6)
C23 0.158(9) 0.060(5) 0.156(9) -0.007(5) 0.148(8) 0.000(5)
C24 0.040(4) 0.091(6) 0.077(5) -0.032(4) 0.020(4) -0.014(4)
C41 0.024(3) 0.043(3) 0.027(3) 0.001(2) 0.010(2) -0.009(2)
C42 0.024(9) 0.06(1) 0.039(9) 0.002(8) 0.013(7) -0.020(8)
C43 0.03(1) 0.040(9) 0.07(1) -0.017(9) 0.03(1) -0.015(7)
C44 0.05(1) 0.04(1) 0.019(8) 0.012(7) 0.006(8) -0.002(9)
C421 0.040(6) 0.048(7) 0.042(6) 0.011(5) 0.006(5) -0.020(5)
C431 0.035(6) 0.032(5) 0.045(6) -0.001(5) 0.008(5) -0.016(4)
C441 0.044(8) 0.050(7) 0.044(7) 0.024(5) 0.012(6) -0.008(6)
C61 0.085(5) 0.030(3) 0.039(3) -0.006(3) 0.013(3) 0.018(3)
C62 0.107(7) 0.059(5) 0.056(4) -0.007(4) 0.006(4) 0.040(5)
C63 0.119(7) 0.040(4) 0.096(6) -0.032(4) 0.009(6) 0.002(4)
C64 0.17(1) 0.059(5) 0.063(5) -0.008(4) 0.061(6) 0.037(6)
Cl1 0.071(1) 0.055(1) 0.0330(7) 0.0057(7) -0.0114(7) -0.0342(8)
Cl2 0.0564(9) 0.065(1) 0.0275(7) 0.0063(7) 0.0255(6) 0.0149(8)

loop_
_atom_site_label
_atom_site_fract_x
_atom_site_fract_y
_atom_site_fract_z
_atom_site_U_iso_or_equiv
_atom_site_occupancy
_atom_site_thermal_displace_type
Ti1 0.47175(9) 0.21783(5) 0.17530(6) 0.0262 1.0000 Uani
N1 0.5541(4) 0.1286(3) 0.1778(3) 0.0305 1.0000 Uani
N2 0.4611(4) 0.2639(2) 0.0301(3) 0.0290 1.0000 Uani
N4 0.2691(4) 0.2016(2) 0.0657(2) 0.0246 1.0000 Uani
N6 0.3217(5) 0.3354(3) 0.1103(3) 0.0351 1.0000 Uani
C1 0.4024(6) 0.3442(3) 0.0403(4) 0.0380 1.0000 Uani
C3 0.3428(5) 0.2099(3) -0.0094(3) 0.0288 1.0000 Uani
C5 0.2053(6) 0.2806(3) 0.0757(3) 0.0347 1.0000 Uani
C10 0.6403(6) 0.0592(4) 0.2058(4) 0.0490 1.0000 Uani
C11 0.5793(9) -0.0163(4) 0.1543(5) 0.0708 1.0000 Uani
C12 0.6537(9) 0.0473(5) 0.3085(4) 0.0798 1.0000 Uani
C13 0.7844(7) 0.0743(6) 0.1876(5) 0.0957 1.0000 Uani
C21 0.5719(6) 0.2658(4) -0.0263(3) 0.0372 1.0000 Uani
C22 0.5117(7) 0.2950(7) -0.1222(4) 0.0992 1.0000 Uani
C23 0.628(1) 0.1832(5) -0.0305(7) 0.1064 1.0000 Uani
C24 0.6898(7) 0.3202(5) 0.0174(5) 0.0683 1.0000 Uani
C41 0.1643(5) 0.1335(3) 0.0495(3) 0.0306 1.0000 Uani
C42 0.036(1) 0.164(1) -0.021(1) 0.0412 0.3800 Uani
C43 0.225(2) 0.0618(8) 0.011(1) 0.0455 0.3800 Uani
C44 0.129(2) 0.118(1) 0.1410(8) 0.0377 0.3800 Uani
C421 0.077(1) 0.1261(7) -0.0482(5) 0.0436 0.6200 Uani
C431 0.2466(9) 0.0541(5) 0.0728(7) 0.0376 0.6200 Uani
C441 0.067(1) 0.1363(7) 0.1150(7) 0.0458 0.6200 Uani
C61 0.2768(8) 0.4143(3) 0.1433(4) 0.0514 1.0000 Uani
C62 0.1717(9) 0.4588(4) 0.0701(5) 0.0758 1.0000 Uani
C63 0.4032(9) 0.4678(4) 0.1764(6) 0.0875 1.0000 Uani
C64 0.215(1) 0.3965(5) 0.2260(5) 0.0921 1.0000 Uani
Cl1 0.6571(2) 0.3032(1) 0.2424(1) 0.0568 1.0000 Uani
Cl2 0.3678(2) 0.2028(1) 0.30005(9) 0.0472 1.0000 Uani
H11 0.4759(6) 0.3825(3) 0.0598(4) 0.0520 1.0000 Uiso
H12 0.3432(6) 0.3613(3) -0.0167(4) 0.0520 1.0000 Uiso
H31 0.2831(5) 0.2333(3) -0.0628(3) 0.0396 1.0000 Uiso
H32 0.3757(5) 0.1588(3) -0.0251(3) 0.0396 1.0000 Uiso
H51 0.1514(6) 0.2987(3) 0.0175(3) 0.0457 1.0000 Uiso
H52 0.1466(6) 0.2769(3) 0.1182(3) 0.0457 1.0000 Uiso
H111 0.6393(9) -0.0612(4) 0.1749(5) 0.0836 1.0000 Uiso
H112 0.5702(9) -0.0087(4) 0.0899(5) 0.0836 1.0000 Uiso
H113 0.4892(9) -0.0264(4) 0.1659(5) 0.0836 1.0000 Uiso
H121 0.7103(9) 0.0012(5) 0.3294(4) 0.0899 1.0000 Uiso
H122 0.6962(9) 0.0940(5) 0.3406(4) 0.0899 1.0000 Uiso
H123 0.5628(9) 0.0398(5) 0.3199(4) 0.0899 1.0000 Uiso
H131 0.8428(7) 0.0283(6) 0.2059(5) 0.0971 1.0000 Uiso
H132 0.8258(7) 0.1203(6) 0.2218(5) 0.0971 1.0000 Uiso
H133 0.7749(7) 0.0839(6) 0.1234(5) 0.0971 1.0000 Uiso
H221 0.5826(7) 0.2959(7) -0.1563(4) 0.0919 1.0000 Uiso
H222 0.4757(7) 0.3482(7) -0.1193(4) 0.0919 1.0000 Uiso
H223 0.4376(7) 0.2599(7) -0.1518(4) 0.0919 1.0000 Uiso
H231 0.698(1) 0.1835(5) -0.0655(7) 0.1411 1.0000 Uiso
H232 0.669(1) 0.1648(5) 0.0305(7) 0.1411 1.0000 Uiso
H233 0.554(1) 0.1480(5) -0.0590(7) 0.1411 1.0000 Uiso
H241 0.7585(7) 0.3209(5) -0.0184(5) 0.0842 1.0000 Uiso
H242 0.6547(7) 0.3734(5) 0.0211(5) 0.0842 1.0000 Uiso
H243 0.7312(7) 0.3010(5) 0.0779(5) 0.0842 1.0000 Uiso
H421 -0.034(1) 0.123(1) -0.034(1) 0.0490 0.3800 Uiso
H422 -0.000(1) 0.211(1) 0.002(1) 0.0490 0.3800 Uiso
H423 0.065(1) 0.177(1) -0.076(1) 0.0490 0.3800 Uiso
H431 0.160(2) 0.0183(8) 0.000(1) 0.0662 0.3800 Uiso
H432 0.309(2) 0.0454(8) 0.054(1) 0.0662 0.3800 Uiso
H433 0.248(2) 0.0766(8) -0.046(1) 0.0662 0.3800 Uiso
H441 0.063(2) 0.075(1) 0.1358(8) 0.0479 0.3800 Uiso
H442 0.091(2) 0.166(1) 0.1608(8) 0.0479 0.3800 Uiso
H443 0.213(2) 0.103(1) 0.1850(8) 0.0479 0.3800 Uiso
H4211 0.013(1) 0.0819(7) -0.0523(5) 0.0574 0.6200 Uiso
H4212 0.025(1) 0.1748(7) -0.0648(5) 0.0574 0.6200 Uiso
H4213 0.137(1) 0.1174(7) -0.0891(5) 0.0574 0.6200 Uiso
H4311 0.1831(9) 0.0097(5) 0.0633(7) 0.0473 0.6200 Uiso
H4312 0.2980(9) 0.0549(5) 0.1355(7) 0.0473 0.6200 Uiso
H4313 0.3100(9) 0.0488(5) 0.0335(7) 0.0473 0.6200 Uiso
H4411 0.002(1) 0.0925(7) 0.1026(7) 0.0622 0.6200 Uiso
H4412 0.016(1) 0.1861(7) 0.1075(7) 0.0622 0.6200 Uiso
H4413 0.121(1) 0.1322(7) 0.1766(7) 0.0622 0.6200 Uiso
H621 0.1466(9) 0.5085(4) 0.0943(5) 0.0946 1.0000 Uiso
H622 0.2113(9) 0.4694(4) 0.0187(5) 0.0946 1.0000 Uiso
H623 0.0902(9) 0.4260(4) 0.0509(5) 0.0946 1.0000 Uiso
H631 0.3752(9) 0.5181(4) 0.1974(6) 0.1017 1.0000 Uiso
H632 0.4468(9) 0.4770(4) 0.1265(6) 0.1017 1.0000 Uiso
H633 0.4680(9) 0.4418(4) 0.2255(6) 0.1017 1.0000 Uiso
H641 0.185(1) 0.4455(5) 0.2491(5) 0.1126 1.0000 Uiso
H642 0.284(1) 0.3711(5) 0.2733(5) 0.1126 1.0000 Uiso
H643 0.136(1) 0.3614(5) 0.2070(5) 0.1126 1.0000 Uiso

loop_
_geom_bond_atom_site_label_1
_geom_bond_site_symmetry_1
_geom_bond_atom_site_label_2
_geom_bond_site_symmetry_2
_geom_bond_distance
_geom_bond_publ_flag
Ti1 . N1 . 1.692(5) yes
Ti1 . N2 . 2.292(4) yes
Ti1 . N4 . 2.290(4) yes
Ti1 . N6 . 2.513(5) yes
Ti1 . Cl1 . 2.351(2) yes
Ti1 . Cl2 . 2.351(2) yes
N1 . C10 . 1.440(7) yes
N2 . C1 . 1.481(7) yes
N2 . C3 . 1.485(6) yes
N2 . C21 . 1.533(6) yes
N4 . C3 . 1.485(6) yes
N4 . C5 . 1.482(6) yes
N4 . C41 . 1.517(6) yes
N6 . C1 . 1.467(6) yes
N6 . C5 . 1.465(7) yes
N6 . C61 . 1.510(7) yes
C10 . C11 . 1.526(9) yes
C10 . C12 . 1.529(8) yes
C10 . C13 . 1.53(1) yes
C21 . C22 . 1.504(8) yes
C21 . C23 . 1.493(9) yes
C21 . C24 . 1.500(8) yes
C41 . C42 . 1.536(9) yes
C41 . C43 . 1.516(9) yes
C41 . C44 . 1.517(9) yes
C41 . C421 . 1.524(7) yes
C41 . C431 . 1.550(7) yes
C41 . C441 . 1.530(8) yes
C61 . C62 . 1.517(9) yes
C61 . C63 . 1.52(1) yes
C61 . C64 . 1.54(1) yes
